data_7004178
loop_
_publ_author_name
'Habib, Hesham A.'
'Sanchiz, Joaquin'
'Janiak, Christoph'

_publ_section_title
;
 2\\infty [Cu2(\m5-btb)(\m-OH)(\m-H2O)]: a two-dimensional coordination
 polymer built from ferromagnetically coupled Cu2 units (btb =
 benzene-1,2,3-tricarboxylate)
;
_journal_issue 36
_journal_name_full 'Dalton Transactions'
_journal_page_first 4877
_journal_page_last 4884
_journal_paper_doi 10.1039/b803813a
_journal_year 2008
_chemical_formula_moiety 'C18 H18 Cd O16, 2(H2 O)'
_chemical_formula_sum 'C18 H22 Cd O18'
_chemical_formula_weight 638.76
_chemical_name_systematic
;
[tetraaqua-bis(dihydrogen-benzene-1,2,3-
tricarboxylato-\kO'')cadmium(II)] dihydrate
;
_space_group_IT_number 15
_symmetry_cell_setting monoclinic
_symmetry_space_group_name_Hall '-C 2yc'
_symmetry_space_group_name_H-M 'C 1 2/c 1'
_atom_sites_solution_hydrogens geom
_atom_sites_solution_primary direct
_atom_sites_solution_secondary difmap
_audit_creation_method SHELXL-97
_cell_angle_alpha 90.00
_cell_angle_beta 95.654(2)
_cell_angle_gamma 90.00
_cell_formula_units_Z 4
_cell_length_a 29.6359(6)
_cell_length_b 6.58730(10)
_cell_length_c 11.7026(2)
_cell_measurement_reflns_used 9978
_cell_measurement_temperature 203(2)
_cell_measurement_theta_max 33.87
_cell_measurement_theta_min 2.76
_cell_volume 2273.47(7)
_computing_cell_refinement 'SAINT (Bruker, 2006)'
_computing_data_collection 'APEX2 (Bruker, 2006)'
_computing_data_reduction SAINT
_computing_molecular_graphics 'DIAMOND (Crystal Impact, 2006)'
_computing_structure_refinement 'SHELXL-97 (Sheldrick, 1997)'
_computing_structure_solution 'SHELXS-97 (Sheldrick, 1997)'
_diffrn_ambient_temperature 203(2)
_diffrn_measured_fraction_theta_full 0.997
_diffrn_measured_fraction_theta_max 0.997
_diffrn_measurement_device_type 'Bruker APEX II CCD area detector'
_diffrn_measurement_method '\w scans'
_diffrn_radiation_monochromator graphite
_diffrn_radiation_source 'fine-focus sealed tube'
_diffrn_radiation_type MoK\a
_diffrn_radiation_wavelength 0.71073
_diffrn_reflns_av_R_equivalents 0.0288
_diffrn_reflns_av_sigmaI/netI 0.0177
_diffrn_reflns_limit_h_max 41
_diffrn_reflns_limit_h_min -41
_diffrn_reflns_limit_k_max 8
_diffrn_reflns_limit_k_min -9
_diffrn_reflns_limit_l_max 16
_diffrn_reflns_limit_l_min -16
_diffrn_reflns_number 24112
_diffrn_reflns_theta_full 29.85
_diffrn_reflns_theta_max 29.85
_diffrn_reflns_theta_min 2.76
_exptl_absorpt_coefficient_mu 1.053
_exptl_absorpt_correction_T_max 0.8666
_exptl_absorpt_correction_T_min 0.7030
_exptl_absorpt_correction_type multi-scan
_exptl_absorpt_process_details '(<i>SADABS</i>; Sheldrick, 1996)'
_exptl_crystal_colour colorless
_exptl_crystal_density_diffrn 1.866
_exptl_crystal_density_method 'not measured'
_exptl_crystal_description plate
_exptl_crystal_F_000 1288
_exptl_crystal_size_max 0.36
_exptl_crystal_size_mid 0.24
_exptl_crystal_size_min 0.14
_refine_diff_density_max 1.223
_refine_diff_density_min -0.389
_refine_diff_density_rms 0.086
_refine_ls_extinction_method none
_refine_ls_goodness_of_fit_ref 1.101
_refine_ls_hydrogen_treatment mixed
_refine_ls_matrix_type full
_refine_ls_number_parameters 192
_refine_ls_number_reflns 3265
_refine_ls_number_restraints 1
_refine_ls_restrained_S_all 1.101
_refine_ls_R_factor_all 0.0282
_refine_ls_R_factor_gt 0.0246
_refine_ls_shift/su_max 0.000
_refine_ls_shift/su_mean 0.000
_refine_ls_structure_factor_coef Fsqd
_refine_ls_weighting_details 'calc w=1/[\s^2^(Fo^2^)+(0.0338P)^2^+2.6779P] where P=(Fo^2^+2Fc^2^)/3'
_refine_ls_weighting_scheme calc
_refine_ls_wR_factor_gt 0.0620
_refine_ls_wR_factor_ref 0.0636
_reflns_number_gt 3001
_reflns_number_total 3265
_reflns_threshold_expression >2sigma(I)
_cod_data_source_file b803813a.txt
_cod_data_source_block m66
_cod_depositor_comments
;
The following automatic conversions were performed:
'_symmetry_cell_setting' value 'Monoclinic' changed to 'monoclinic'
according to '/home/saulius/struct/CIF-dictionaries/cif_core.dic'
dictionary named 'cif_core.dic' version 2.4.1 from
2010-06-29.

'_exptl_absorpt_correction_type' value 'Multi-scan' changed
to 'multi-scan' according to
'/home/saulius/struct/CIF-dictionaries/cif_core.dic' dictionary named
'cif_core.dic' version 2.4.1 from 2010-06-29.

Automatic conversion script
Id: cif_fix_enum 1527 2010-12-29 10:47:43Z saulius 
;
_cod_original_sg_symbol_H-M 'C 2/c'
_cod_database_code 7004178

loop_
_symmetry_equiv_pos_as_xyz
'x, y, z'
'-x, y, -z+1/2'
'x+1/2, y+1/2, z'
'-x+1/2, y+1/2, -z+1/2'
'-x, -y, -z'
'x, -y, z-1/2'
'-x+1/2, -y+1/2, -z'
'x+1/2, -y+1/2, z-1/2'

loop_
_atom_site_label
_atom_site_type_symbol
_atom_site_fract_x
_atom_site_fract_y
_atom_site_fract_z
_atom_site_U_iso_or_equiv
_atom_site_adp_type
_atom_site_occupancy
_atom_site_symmetry_multiplicity
_atom_site_calc_flag
_atom_site_refinement_flags
_atom_site_disorder_assembly
_atom_site_disorder_group
Cd Cd 0.0000 0.05337(3) 0.2500 0.01879(6) Uani 1 2 d S . .
O1 O 0.01212(5) 0.2933(2) 0.40065(12) 0.0271(3) Uani 1 1 d . . .
H1A H -0.0063(10) 0.362(5) 0.378(3) 0.041 Uiso 1 1 d . . .
H1B H 0.0374(10) 0.343(5) 0.406(2) 0.041 Uiso 1 1 d . . .
O2 O -0.01824(5) -0.1953(3) 0.11717(12) 0.0299(3) Uani 1 1 d D . .
H2A H -0.0446(10) -0.197(5) 0.093(2) 0.045 Uiso 1 1 d . . .
H2B H -0.0029(9) -0.207(5) 0.068(2) 0.045 Uiso 1 1 d D . .
O11 O 0.16904(4) 0.2672(2) -0.07385(11) 0.0243(3) Uani 1 1 d . . .
H11 H 0.1530(9) 0.263(4) -0.137(2) 0.036 Uiso 1 1 d . . .
O12 O 0.10401(4) 0.1768(3) -0.00711(11) 0.0295(3) Uani 1 1 d . . .
O13 O 0.07356(4) 0.07994(19) 0.22531(11) 0.0186(2) Uani 1 1 d . . .
O14 O 0.07216(4) 0.41323(19) 0.19124(12) 0.0216(3) Uani 1 1 d . . .
O15 O 0.10491(4) 0.3299(3) 0.43710(11) 0.0281(3) Uani 1 1 d . . .
O16 O 0.16997(4) 0.2351(2) 0.53347(11) 0.0252(3) Uani 1 1 d . . .
H16 H 0.1530(9) 0.243(4) 0.584(2) 0.038 Uiso 1 1 d . . .
C11 C 0.16784(5) 0.2406(3) 0.12646(13) 0.0166(3) Uani 1 1 d . . .
C12 C 0.14363(5) 0.2492(2) 0.22346(13) 0.0143(3) Uani 1 1 d . . .
C13 C 0.16798(5) 0.2570(3) 0.33212(13) 0.0171(3) Uani 1 1 d . . .
C14 C 0.21528(6) 0.2544(3) 0.34244(15) 0.0259(4) Uani 1 1 d . . .
H14 H 0.2314 0.2585 0.4158 0.031 Uiso 1 1 calc R . .
C15 C 0.23877(6) 0.2458(4) 0.24646(16) 0.0315(5) Uani 1 1 d . . .
H15 H 0.2706 0.2441 0.2543 0.038 Uiso 1 1 calc R . .
C16 C 0.21509(6) 0.2398(3) 0.13896(15) 0.0253(4) Uani 1 1 d . . .
H16A H 0.2310 0.2352 0.0734 0.030 Uiso 1 1 calc R . .
C17 C 0.14332(6) 0.2260(3) 0.00906(14) 0.0184(3) Uani 1 1 d . . .
C18 C 0.09206(5) 0.2506(3) 0.21152(13) 0.0159(3) Uani 1 1 d . . .
C19 C 0.14391(6) 0.2764(3) 0.43804(14) 0.0186(3) Uani 1 1 d . . .
O3 O 0.12468(4) 0.7440(2) 0.21857(10) 0.0190(2) Uani 1 1 d . . .
H5A H 0.1083(9) 0.650(5) 0.209(2) 0.029 Uiso 1 1 d . . .
H5B H 0.1103(9) 0.838(5) 0.213(2) 0.029 Uiso 1 1 d . . .

loop_
_atom_site_aniso_label
_atom_site_aniso_U_11
_atom_site_aniso_U_22
_atom_site_aniso_U_33
_atom_site_aniso_U_23
_atom_site_aniso_U_13
_atom_site_aniso_U_12
Cd 0.01301(8) 0.02707(11) 0.01632(8) 0.000 0.00155(5) 0.000
O1 0.0199(6) 0.0339(8) 0.0274(7) -0.0019(6) 0.0029(5) 0.0022(6)
O2 0.0235(6) 0.0406(9) 0.0253(6) -0.0091(6) 0.0000(5) -0.0005(6)
O11 0.0224(6) 0.0370(8) 0.0136(5) 0.0015(5) 0.0024(5) -0.0018(5)
O12 0.0218(6) 0.0474(9) 0.0187(6) -0.0004(6) -0.0010(5) -0.0084(6)
O13 0.0153(5) 0.0184(6) 0.0224(6) 0.0001(5) 0.0034(4) -0.0014(4)
O14 0.0182(5) 0.0181(6) 0.0280(6) 0.0014(5) 0.0000(5) 0.0019(4)
O15 0.0201(6) 0.0443(9) 0.0202(6) -0.0035(6) 0.0027(5) 0.0038(6)
O16 0.0227(6) 0.0389(8) 0.0139(5) 0.0026(5) 0.0017(5) 0.0025(6)
C11 0.0167(7) 0.0187(8) 0.0144(6) 0.0007(6) 0.0021(5) -0.0007(6)
C12 0.0138(6) 0.0135(7) 0.0155(6) 0.0005(5) 0.0011(5) -0.0011(5)
C13 0.0163(7) 0.0205(8) 0.0146(6) 0.0000(6) 0.0017(5) -0.0005(6)
C14 0.0168(7) 0.0420(11) 0.0180(7) 0.0000(7) -0.0027(6) -0.0016(7)
C15 0.0140(7) 0.0570(14) 0.0232(8) 0.0009(9) 0.0008(6) -0.0010(8)
C16 0.0170(7) 0.0416(11) 0.0180(7) 0.0006(7) 0.0048(6) -0.0012(7)
C17 0.0200(7) 0.0197(8) 0.0154(7) -0.0005(6) 0.0016(6) 0.0007(6)
C18 0.0146(7) 0.0193(8) 0.0137(6) -0.0005(6) 0.0012(5) -0.0003(6)
C19 0.0197(7) 0.0207(8) 0.0154(7) -0.0015(6) 0.0015(6) -0.0027(6)
O3 0.0206(6) 0.0178(6) 0.0184(5) -0.0005(5) 0.0009(4) -0.0004(5)

loop_
_atom_type_symbol
_atom_type_description
_atom_type_scat_dispersion_real
_atom_type_scat_dispersion_imag
_atom_type_scat_source
C C 0.0033 0.0016 'International Tables Vol C Tables 4.2.6.8 and 6.1.1.4'
H H 0.0000 0.0000 'International Tables Vol C Tables 4.2.6.8 and 6.1.1.4'
Cd Cd -0.8075 1.2024 'International Tables Vol C Tables 4.2.6.8 and 6.1.1.4'
O O 0.0106 0.0060 'International Tables Vol C Tables 4.2.6.8 and 6.1.1.4'

loop_
_geom_angle_atom_site_label_1
_geom_angle_atom_site_label_2
_geom_angle_atom_site_label_3
_geom_angle
_geom_angle_site_symmetry_1
_geom_angle_site_symmetry_3
_geom_angle_publ_flag
O13 Cd O13 171.01(6) . 2 ?
O13 Cd O2 97.85(5) . . ?
O13 Cd O2 88.61(5) 2 . ?
O13 Cd O2 88.61(5) . 2 ?
O13 Cd O2 97.85(5) 2 2 ?
O2 Cd O2 88.46(8) . 2 ?
O13 Cd O1 88.03(5) . . ?
O13 Cd O1 85.97(5) 2 . ?
O2 Cd O1 173.02(5) . . ?
O2 Cd O1 87.92(6) 2 . ?
O13 Cd O1 85.97(5) . 2 ?
O13 Cd O1 88.03(5) 2 2 ?
O2 Cd O1 87.92(6) . 2 ?
O2 Cd O1 173.02(5) 2 2 ?
O1 Cd O1 96.29(8) . 2 ?
Cd O1 H1A 95(2) . . ?
Cd O1 H1B 113(2) . . ?
H1A O1 H1B 115(3) . . ?
Cd O2 H2A 114(2) . . ?
Cd O2 H2B 117(2) . . ?
H2A O2 H2B 111(3) . . ?
C17 O11 H11 108.8(19) . . ?
C18 O13 Cd 121.72(10) . . ?
C19 O16 H16 104.7(19) . . ?
C16 C11 C12 120.27(15) . . ?
C16 C11 C17 119.30(15) . . ?
C12 C11 C17 120.41(14) . . ?
C13 C12 C11 118.53(14) . . ?
C13 C12 C18 120.44(14) . . ?
C11 C12 C18 121.03(14) . . ?
C14 C13 C12 120.12(15) . . ?
C14 C13 C19 119.12(15) . . ?
C12 C13 C19 120.71(14) . . ?
C15 C14 C13 120.88(16) . . ?
C15 C14 H14 119.6 . . ?
C13 C14 H14 119.6 . . ?
C16 C15 C14 119.44(16) . . ?
C16 C15 H15 120.3 . . ?
C14 C15 H15 120.3 . . ?
C15 C16 C11 120.75(16) . . ?
C15 C16 H16A 119.6 . . ?
C11 C16 H16A 119.6 . . ?
O12 C17 O11 123.98(15) . . ?
O12 C17 C11 122.47(15) . . ?
O11 C17 C11 113.54(14) . . ?
O14 C18 O13 126.12(15) . . ?
O14 C18 C12 118.65(15) . . ?
O13 C18 C12 115.23(14) . . ?
O15 C19 O16 123.16(15) . . ?
O15 C19 C13 123.50(15) . . ?
O16 C19 C13 113.31(14) . . ?
H5A O3 H5B 108(3) . . ?

loop_
_geom_bond_atom_site_label_1
_geom_bond_atom_site_label_2
_geom_bond_distance
_geom_bond_site_symmetry_2
_geom_bond_publ_flag
Cd O13 2.2339(12) . ?
Cd O13 2.2339(12) 2 ?
Cd O2 2.2862(15) . ?
Cd O2 2.2862(15) 2 ?
Cd O1 2.3687(15) . ?
Cd O1 2.3687(15) 2 ?
O1 H1A 0.74(3) . ?
O1 H1B 0.82(3) . ?
O2 H2A 0.81(3) . ?
O2 H2B 0.770(17) . ?
O11 C17 1.320(2) . ?
O11 H11 0.84(3) . ?
O12 C17 1.206(2) . ?
O13 C18 1.268(2) . ?
O14 C18 1.235(2) . ?
O15 C19 1.207(2) . ?
O16 C19 1.322(2) . ?
O16 H16 0.82(3) . ?
C11 C16 1.394(2) . ?
C11 C12 1.402(2) . ?
C11 C17 1.493(2) . ?
C12 C13 1.400(2) . ?
C12 C18 1.521(2) . ?
C13 C14 1.395(2) . ?
C13 C19 1.495(2) . ?
C14 C15 1.380(3) . ?
C14 H14 0.9400 . ?
C15 C16 1.379(2) . ?
C15 H15 0.9400 . ?
C16 H16A 0.9400 . ?
O3 H5A 0.79(3) . ?
O3 H5B 0.75(3) . ?

loop_
_geom_hbond_atom_site_label_D
_geom_hbond_atom_site_label_H
_geom_hbond_atom_site_label_A
_geom_hbond_distance_DH
_geom_hbond_distance_HA
_geom_hbond_distance_DA
_geom_hbond_angle_DHA
_geom_hbond_site_symmetry_A
O1 H1A O14 0.74(3) 2.07(3) 2.737(2) 152(3) 2
O1 H1B O15 0.82(3) 2.00(3) 2.752(2) 153(3) .
O2 H2A O12 0.81(3) 1.94(3) 2.7366(19) 169(3) 5
O2 H2B O1 0.770(17) 2.13(2) 2.845(2) 155(3) 6
O11 H11 O3 0.84(3) 1.81(3) 2.6469(18) 173(3) 6_565
O16 H16 O3 0.82(3) 1.85(3) 2.6619(18) 169(3) 6_566
O3 H5A O14 0.79(3) 1.89(3) 2.6785(19) 176(3) .
O3 H5B O13 0.75(3) 1.94(3) 2.6874(19) 171(3) 1_565
